data_7703580
loop_
_publ_author_name
'Wu, Xiao-Yuan'
'Zhang, Hai-Long'
'Wang, Sa-Sa'
'Wu, Weiming'
'Lin, Lang'
'Jiang, Xiao-Yu'
'Lu, Can-Zhong'

_publ_section_title
;
 Polyoxometalate-based room-temperature phosphorescent materials induced
 by anion-\p interactions.
;
_journal_issue 11
_journal_name_full 'Dalton transactions (Cambridge, England : 2003)'
_journal_page_first 3408
_journal_page_last 3412
_journal_paper_doi 10.1039/d0dt00159g
_journal_volume 49
_journal_year 2020
_chemical_formula_moiety 'C67 H101 N10 O62 Si Tm W12'
_chemical_formula_sum 'C67 H101 N10 O62 Si Tm W12'
_chemical_formula_weight 4441.79
_space_group_crystal_system triclinic
_space_group_IT_number 2
_space_group_name_Hall '-P 1'
_space_group_name_H-M_alt 'P -1'
_atom_sites_solution_hydrogens mixed
_audit_creation_method SHELXL-2018/1
_audit_update_record
;
2020-01-08 deposited with the CCDC.	2020-02-20 downloaded from the CCDC.
;
_cell_angle_alpha 62.537(3)
_cell_angle_beta 88.452(2)
_cell_angle_gamma 88.299(2)
_cell_formula_units_Z 2
_cell_length_a 13.4310(3)
_cell_length_b 20.3758(6)
_cell_length_c 20.9395(6)
_cell_measurement_reflns_used 20432
_cell_measurement_temperature 100.01(19)
_cell_measurement_theta_max 29.9930
_cell_measurement_theta_min 3.5390
_cell_volume 5081.9(3)
_computing_structure_refinement 'SHELXL-2018/1 (Sheldrick, 2018)'
_diffrn_ambient_temperature 100.01(19)
_diffrn_detector_area_resol_mean 10.3468
_diffrn_measured_fraction_theta_full 1.000
_diffrn_measured_fraction_theta_max 1.000
_diffrn_measurement_device_type 'SuperNova, Dual, Cu at home/near, Atlas'
_diffrn_measurement_method '\w scans'
_diffrn_radiation_type MoK\a
_diffrn_radiation_wavelength 0.71073
_diffrn_reflns_av_R_equivalents 0.0377
_diffrn_reflns_av_unetI/netI 0.0485
_diffrn_reflns_Laue_measured_fraction_full 1.000
_diffrn_reflns_Laue_measured_fraction_max 1.000
_diffrn_reflns_limit_h_max 15
_diffrn_reflns_limit_h_min -15
_diffrn_reflns_limit_k_max 21
_diffrn_reflns_limit_k_min -24
_diffrn_reflns_limit_l_max 24
_diffrn_reflns_limit_l_min -23
_diffrn_reflns_number 42547
_diffrn_reflns_point_group_measured_fraction_full 1.000
_diffrn_reflns_point_group_measured_fraction_max 1.000
_diffrn_reflns_theta_full 25.000
_diffrn_reflns_theta_max 25.000
_diffrn_reflns_theta_min 1.872
_diffrn_source 'micro-focus sealed X-ray tube'
_exptl_absorpt_coefficient_mu 14.501
_exptl_absorpt_correction_T_max 1.00000
_exptl_absorpt_correction_T_min 0.30900
_exptl_absorpt_correction_type multi-scan
_exptl_absorpt_process_details
;
CrysAlisPro 1.171.39.46e (Rigaku Oxford Diffraction, 2018)
Empirical absorption correction using spherical harmonics,
 implemented in SCALE3 ABSPACK scaling algorithm.
;
_exptl_crystal_colour pale-yellow
_exptl_crystal_density_diffrn 2.903
_exptl_crystal_description block
_exptl_crystal_F_000 4080
_exptl_crystal_size_max 0.130
_exptl_crystal_size_mid 0.130
_exptl_crystal_size_min 0.110
_refine_diff_density_max 1.791
_refine_diff_density_min -1.685
_refine_diff_density_rms 0.248
_refine_ls_extinction_method none
_refine_ls_goodness_of_fit_ref 1.028
_refine_ls_hydrogen_treatment constr
_refine_ls_matrix_type full
_refine_ls_number_parameters 1378
_refine_ls_number_reflns 17866
_refine_ls_number_restraints 6
_refine_ls_restrained_S_all 1.029
_refine_ls_R_factor_all 0.0374
_refine_ls_R_factor_gt 0.0297
_refine_ls_shift/su_max 0.001
_refine_ls_shift/su_mean 0.000
_refine_ls_structure_factor_coef Fsqd
_refine_ls_weighting_details 'w=1/[\s^2^(Fo^2^)+(0.0301P)^2^] where P=(Fo^2^+2Fc^2^)/3'
_refine_ls_weighting_scheme calc
_refine_ls_wR_factor_gt 0.0666
_refine_ls_wR_factor_ref 0.0701
_reflns_Friedel_coverage 0.000
_reflns_number_gt 15541
_reflns_number_total 17866
_reflns_threshold_expression 'I > 2\s(I)'
_cod_data_source_file d0dt00159g2.cif
_cod_data_source_block Tm
_cod_depositor_comments 'Adding full bibliography for 7703577--7703585.cif.'
_cod_database_code 7703580
_shelx_shelxl_version_number 2018/1
_shelx_space_group_comment
;
The symmetry employed for this shelxl refinement is uniquely defined
by the following loop, which should always be used as a source of
symmetry information in preference to the above space-group names.
They are only intended as comments.
;
_shelx_estimated_absorpt_t_min 0.254
_shelx_estimated_absorpt_t_max 0.298

loop_
_space_group_symop_operation_xyz
'x, y, z'
'-x, -y, -z'

loop_
_atom_site_label
_atom_site_type_symbol
_atom_site_fract_x
_atom_site_fract_y
_atom_site_fract_z
_atom_site_U_iso_or_equiv
_atom_site_adp_type
_atom_site_occupancy
_atom_site_site_symmetry_order
_atom_site_calc_flag
_atom_site_refinement_flags_posn
_atom_site_refinement_flags_adp
_atom_site_refinement_flags_occupancy
_atom_site_disorder_assembly
_atom_site_disorder_group
Si1 Si 0.20523(11) 0.81470(9) 0.30736(9) 0.0064(4) Uani 1 1 d . . . . .
W1 W 0.10358(2) 0.71521(2) 0.22638(2) 0.01042(7) Uani 1 1 d . . . . .
W2 W 0.33016(2) 0.82526(2) 0.15190(2) 0.01081(7) Uani 1 1 d . . . . .
W3 W -0.02005(2) 0.86661(2) 0.21168(2) 0.01115(7) Uani 1 1 d . . . . .
W4 W 0.20816(2) 0.97585(2) 0.14076(2) 0.01208(7) Uani 1 1 d . . . . .
W5 W 0.33899(2) 0.65514(2) 0.32622(2) 0.01128(7) Uani 1 1 d . . . . .
W6 W -0.01535(2) 0.71192(2) 0.37035(2) 0.01124(7) Uani 1 1 d . . . . .
W7 W 0.41950(2) 0.91892(2) 0.23236(2) 0.01198(7) Uani 1 1 d . . . . .
W8 W 0.08632(2) 0.81665(2) 0.45770(2) 0.01188(7) Uani 1 1 d . . . . .
W9 W 0.07657(2) 0.97172(2) 0.30067(2) 0.01192(7) Uani 1 1 d . . . . .
W10 W 0.42509(2) 0.74950(2) 0.40735(2) 0.01234(7) Uani 1 1 d . . . . .
W11 W 0.22010(2) 0.64931(2) 0.47129(2) 0.01231(7) Uani 1 1 d . . . . .
W12 W 0.29054(2) 0.91792(2) 0.39074(2) 0.01256(7) Uani 1 1 d . . . . .
O1 O 0.2724(3) 0.7430(2) 0.3594(2) 0.0101(10) Uani 1 1 d . . . . .
O2 O 0.1050(3) 0.7870(2) 0.2861(2) 0.0104(10) Uani 1 1 d . . . . .
O3 O 0.1756(3) 0.8622(2) 0.3491(2) 0.0111(10) Uani 1 1 d . . . . .
O4 O 0.2680(3) 0.8656(2) 0.2349(2) 0.0115(10) Uani 1 1 d . . . . .
O5 O 0.2029(3) 0.7808(2) 0.1663(2) 0.0133(10) Uani 1 1 d . . . . .
O6 O 0.0834(3) 0.6634(3) 0.1828(3) 0.0176(11) Uani 1 1 d . . . . .
O7 O 0.0064(3) 0.7935(2) 0.1798(2) 0.0122(10) Uani 1 1 d . . . . .
O8 O 0.0104(3) 0.6706(2) 0.3056(2) 0.0096(10) Uani 1 1 d . . . . .
O9 O 0.2078(3) 0.6613(2) 0.2888(2) 0.0130(10) Uani 1 1 d . . . . .
O10 O 0.3672(3) 0.7382(2) 0.2363(2) 0.0099(10) Uani 1 1 d . . . . .
O11 O 0.3812(3) 0.8086(3) 0.0847(3) 0.0152(11) Uani 1 1 d . . . . .
O12 O 0.2666(3) 0.9192(2) 0.0969(2) 0.0121(10) Uani 1 1 d . . . . .
O13 O 0.4365(3) 0.8756(2) 0.1689(2) 0.0115(10) Uani 1 1 d . . . . .
O14 O 0.0871(3) 0.9228(2) 0.1539(2) 0.0130(10) Uani 1 1 d . . . . .
O15 O -0.0028(3) 0.9195(2) 0.2660(2) 0.0143(11) Uani 1 1 d . . . . .
O16 O -0.1200(3) 0.9118(3) 0.1609(3) 0.0177(11) Uani 1 1 d . . . . .
O17 O -0.0862(3) 0.7910(2) 0.2951(2) 0.0139(11) Uani 1 1 d . . . . .
O18 O 0.1563(3) 0.9962(2) 0.2155(2) 0.0112(10) Uani 1 1 d . . . . .
O19 O 0.3391(3) 0.9953(2) 0.1601(3) 0.0143(11) Uani 1 1 d . . . . .
O20 O 0.1811(3) 1.0564(3) 0.0659(3) 0.0177(11) Uani 1 1 d . . . . .
O21 O 0.2806(3) 0.6002(2) 0.4213(2) 0.0129(10) Uani 1 1 d . . . . .
O22 O 0.4447(3) 0.6801(2) 0.3698(2) 0.0133(10) Uani 1 1 d . . . . .
O23 O 0.3920(3) 0.5847(3) 0.3141(3) 0.0160(11) Uani 1 1 d . . . . .
O24 O 0.0967(3) 0.6563(2) 0.4247(2) 0.0130(10) Uani 1 1 d . . . . .
O25 O 0.0041(3) 0.7742(2) 0.4143(2) 0.0125(10) Uani 1 1 d . . . . .
O26 O -0.1124(3) 0.6586(3) 0.4201(3) 0.0193(12) Uani 1 1 d . . . . .
O27 O 0.3566(3) 0.9444(2) 0.3012(2) 0.0125(10) Uani 1 1 d . . . . .
O28 O 0.4523(3) 0.8274(2) 0.3116(2) 0.0120(10) Uani 1 1 d . . . . .
O29 O 0.5288(3) 0.9646(2) 0.2176(3) 0.0161(11) Uani 1 1 d . . . . .
O30 O 0.0212(3) 0.7957(3) 0.5356(3) 0.0160(11) Uani 1 1 d . . . . .
O31 O 0.0264(3) 0.9117(2) 0.3957(2) 0.0126(10) Uani 1 1 d . . . . .
O32 O 0.1961(3) 0.8690(3) 0.4678(2) 0.0148(11) Uani 1 1 d . . . . .
O33 O 0.1686(3) 0.7309(2) 0.4846(2) 0.0132(10) Uani 1 1 d . . . . .
O34 O 0.1903(3) 0.9921(2) 0.3427(2) 0.0136(10) Uiso 1 1 d . . . . .
O35 O 0.0085(3) 1.0512(2) 0.2774(3) 0.0167(11) Uani 1 1 d . . . . .
O36 O 0.5371(3) 0.7414(3) 0.4475(3) 0.0181(11) Uani 1 1 d . . . . .
O37 O 0.3609(3) 0.8251(2) 0.4229(2) 0.0124(10) Uani 1 1 d . . . . .
O38 O 0.3517(3) 0.6762(3) 0.4855(3) 0.0145(11) Uani 1 1 d . . . . .
O39 O 0.1983(3) 0.5762(3) 0.5538(3) 0.0195(12) Uani 1 1 d . . . . .
O40 O 0.3596(3) 0.9621(3) 0.4254(3) 0.0198(12) Uani 1 1 d . . . . .
Tm1 Tm 0.81222(2) 0.46678(2) 0.95275(2) 0.01578(8) Uani 1 1 d . . . . .
O41 O 0.8061(4) 0.5360(3) 1.0130(3) 0.0261(13) Uani 1 1 d . . . . .
H41C H 0.772610 0.524429 1.051573 0.031 Uiso 1 1 d R U . . .
H41B H 0.824280 0.580469 0.996963 0.031 Uiso 1 1 d R U . . .
O42 O 0.9249(4) 0.5571(3) 0.8940(3) 0.0319(14) Uani 1 1 d . . . . .
H42B H 0.921862 0.585766 0.849084 0.038 Uiso 1 1 d R U . . .
H42C H 0.971532 0.571236 0.911174 0.038 Uiso 1 1 d R U . . .
O43 O 0.9185(4) 0.4150(3) 0.8984(3) 0.0321(14) Uani 1 1 d . . . . .
H43A H 0.902485 0.388870 0.878435 0.039 Uiso 1 1 d R U . . .
H43B H 0.978105 0.428760 0.885735 0.039 Uiso 1 1 d R U . . .
O51 O 0.6658(4) 0.5381(3) 0.9093(3) 0.0308(14) Uani 1 1 d . . . . .
O52 O 0.7473(3) 0.5080(3) 0.8343(3) 0.0240(12) Uani 1 1 d . . . . .
O53 O 0.6384(3) 0.6195(3) 0.5890(3) 0.0210(12) Uani 1 1 d . . . . .
O54 O 0.3629(3) 0.4834(3) 0.6882(3) 0.0227(12) Uani 1 1 d . . . . .
O55 O 0.7064(3) 0.3995(3) 1.0550(3) 0.0193(11) Uani 1 1 d . . . . .
O56 O 0.7292(3) 0.3603(3) 0.9737(3) 0.0207(12) Uani 1 1 d . . . . .
O57 O 0.7064(3) 0.0497(3) 1.1175(3) 0.0173(11) Uani 1 1 d . . . . .
O58 O 0.4226(3) 0.1847(3) 1.0299(3) 0.0200(12) Uani 1 1 d . . . . .
O59 O 0.9244(3) 0.4032(3) 1.0423(3) 0.0179(11) Uani 1 1 d . . . . .
O60 O 0.9651(4) 0.2844(3) 1.0773(3) 0.0253(12) Uani 1 1 d . . . . .
O61 O 0.7698(3) 0.1181(3) 1.3586(3) 0.0216(12) Uani 1 1 d . . . . .
O62 O 1.0860(3) 0.2013(3) 1.3298(3) 0.0229(12) Uani 1 1 d . . . . .
N1 N 0.4972(4) 0.5553(3) 0.6365(3) 0.0169(14) Uani 1 1 d . . . . .
N2 N 0.5591(4) 0.1126(3) 1.0795(3) 0.0138(13) Uani 1 1 d . . . . .
N3 N 0.9257(4) 0.1617(3) 1.3485(3) 0.0175(14) Uani 1 1 d . . . . .
C1 C 0.6707(5) 0.5354(4) 0.8492(4) 0.0174(16) Uani 1 1 d . . . . .
C2 C 0.5851(5) 0.5624(4) 0.7999(4) 0.0196(17) Uani 1 1 d . . . . .
C3 C 0.5067(6) 0.6009(4) 0.8121(4) 0.029(2) Uani 1 1 d . . . . .
H3A H 0.507916 0.610887 0.851181 0.035 Uiso 1 1 calc R U . . .
C4 C 0.4272(6) 0.6244(5) 0.7666(5) 0.032(2) Uani 1 1 d . . . . .
H4A H 0.374747 0.650291 0.775150 0.038 Uiso 1 1 calc R U . . .
C5 C 0.4237(5) 0.6104(4) 0.7089(4) 0.0253(18) Uani 1 1 d . . . . .
H5A H 0.369632 0.627097 0.678202 0.030 Uiso 1 1 calc R U . . .
C6 C 0.5008(5) 0.5712(4) 0.6964(4) 0.0181(16) Uani 1 1 d . . . . .
C7 C 0.5817(5) 0.5463(4) 0.7422(4) 0.0140(15) Uani 1 1 d . . . . .
H7A H 0.633124 0.519161 0.734331 0.017 Uiso 1 1 calc R U . . .
C8 C 0.5744(5) 0.5807(4) 0.5851(4) 0.0164(16) Uani 1 1 d . . . . .
C9 C 0.4231(5) 0.5073(4) 0.6382(4) 0.0175(16) Uani 1 1 d . . . . .
C10 C 0.4227(5) 0.4863(4) 0.5798(4) 0.0149(15) Uani 1 1 d . . . . .
C11 C 0.4995(5) 0.5112(4) 0.5277(4) 0.0147(16) Uani 1 1 d . . . . .
C12 C 0.5747(5) 0.5576(4) 0.5282(4) 0.0139(15) Uani 1 1 d . . . . .
C13 C 0.6479(5) 0.5808(4) 0.4761(4) 0.0177(16) Uani 1 1 d . . . . .
H13A H 0.696620 0.612135 0.476515 0.021 Uiso 1 1 calc R U . . .
C14 C 0.6506(5) 0.5583(4) 0.4223(4) 0.0181(17) Uani 1 1 d . . . . .
H14A H 0.701854 0.573439 0.388069 0.022 Uiso 1 1 calc R U . . .
C15 C 0.6986(5) 0.3501(4) 1.0350(4) 0.0193(17) Uani 1 1 d . . . . .
C16 C 0.6581(5) 0.2767(4) 1.0863(4) 0.0147(16) Uani 1 1 d . . . . .
C17 C 0.6590(5) 0.2524(4) 1.1593(4) 0.0193(17) Uani 1 1 d . . . . .
H17A H 0.682053 0.283466 1.176975 0.023 Uiso 1 1 calc R U . . .
C18 C 0.6264(5) 0.1827(4) 1.2072(4) 0.0217(17) Uani 1 1 d . . . . .
H18A H 0.628301 0.166979 1.256511 0.026 Uiso 1 1 calc R U . . .
C19 C 0.5906(5) 0.1361(4) 1.1810(4) 0.0183(17) Uani 1 1 d . . . . .
H19A H 0.568132 0.089253 1.212586 0.022 Uiso 1 1 calc R U . . .
C20 C 0.5892(5) 0.1610(4) 1.1069(4) 0.0149(16) Uani 1 1 d . . . . .
C21 C 0.6224(4) 0.2311(4) 1.0597(4) 0.0164(16) Uani 1 1 d . . . . .
H21A H 0.620720 0.247450 1.010304 0.020 Uiso 1 1 calc R U . . .
C22 C 0.6286(5) 0.0565(4) 1.0866(4) 0.0150(16) Uani 1 1 d . . . . .
C23 C 0.4724(5) 0.1315(4) 1.0376(4) 0.0165(16) Uani 1 1 d . . . . .
C24 C 0.4473(5) 0.0822(4) 1.0062(4) 0.0146(16) Uani 1 1 d . . . . .
C25 C 0.5118(5) 0.0234(4) 1.0151(4) 0.0127(15) Uani 1 1 d . . . . .
C26 C 0.5998(4) 0.0081(4) 1.0557(4) 0.0122(15) Uani 1 1 d . . . . .
C27 C 0.6617(5) -0.0508(4) 1.0643(4) 0.0159(16) Uani 1 1 d . . . . .
H27A H 0.719284 -0.060881 1.091271 0.019 Uiso 1 1 calc R U . . .
C28 C 0.6374(5) -0.0953(4) 1.0322(4) 0.0154(16) Uani 1 1 d . . . . .
H28A H 0.679858 -0.134267 1.037174 0.019 Uiso 1 1 calc R U . . .
C29 C 0.9296(5) 0.3346(4) 1.0893(4) 0.0191(17) Uani 1 1 d . . . . .
C30 C 0.8988(5) 0.3174(4) 1.1644(4) 0.0179(17) Uani 1 1 d . . . . .
C31 C 0.8565(5) 0.3712(4) 1.1802(4) 0.0183(17) Uani 1 1 d . . . . .
H31A H 0.844330 0.418417 1.142988 0.022 Uiso 1 1 calc R U . . .
C32 C 0.8320(5) 0.3560(4) 1.2504(4) 0.0193(17) Uani 1 1 d . . . . .
H32A H 0.801537 0.392063 1.260119 0.023 Uiso 1 1 calc R U . . .
C33 C 0.8537(5) 0.2858(4) 1.3064(4) 0.0167(16) Uani 1 1 d . . . . .
H33A H 0.839554 0.275016 1.353881 0.020 Uiso 1 1 calc R U . . .
C34 C 0.8965(5) 0.2326(4) 1.2901(4) 0.0165(16) Uani 1 1 d . . . . .
C35 C 0.9181(5) 0.2467(4) 1.2206(4) 0.0178(16) Uani 1 1 d . . . . .
H35A H 0.945370 0.209674 1.210900 0.021 Uiso 1 1 calc R U . . .
C36 C 0.8536(5) 0.1085(4) 1.3817(4) 0.0187(17) Uani 1 1 d . . . . .
C37 C 1.0272(5) 0.1538(4) 1.3654(4) 0.0146(16) Uani 1 1 d . . . . .
C38 C 1.0578(5) 0.0838(4) 1.4286(4) 0.0146(15) Uiso 1 1 d . . . . .
C39 C 0.9855(5) 0.0319(4) 1.4686(4) 0.0112(14) Uani 1 1 d . . . . .
C40 C 0.8846(5) 0.0418(4) 1.4485(4) 0.0159(16) Uani 1 1 d . . . . .
C41 C 0.8158(5) -0.0089(4) 1.4894(4) 0.0156(16) Uani 1 1 d . . . . .
H41A H 0.749288 -0.001046 1.476022 0.019 Uiso 1 1 calc R U . . .
C42 C 0.8440(5) -0.0728(4) 1.5515(4) 0.0148(15) Uani 1 1 d . . . . .
H42A H 0.796780 -0.107430 1.579062 0.018 Uiso 1 1 calc R U . . .
N4 N -0.0653(4) 1.1448(3) 0.0253(3) 0.0144(13) Uani 1 1 d . . . . .
C51 C -0.1565(5) 1.1930(4) 0.0035(4) 0.0226(18) Uani 1 1 d . . . . .
H51A H -0.149895 1.232525 0.015899 0.034 Uiso 1 1 calc R U . . .
H51B H -0.164841 1.213209 -0.047485 0.034 Uiso 1 1 calc R U . . .
H51C H -0.213486 1.164283 0.028196 0.034 Uiso 1 1 calc R U . . .
C52 C -0.0525(5) 1.1140(4) 0.1050(4) 0.0192(17) Uani 1 1 d . . . . .
H52A H -0.047076 1.153980 0.116883 0.029 Uiso 1 1 calc R U . . .
H52B H -0.109030 1.084824 0.129766 0.029 Uiso 1 1 calc R U . . .
H52C H 0.006891 1.083645 0.119203 0.029 Uiso 1 1 calc R U . . .
C53 C -0.0737(5) 1.0833(4) 0.0067(4) 0.0225(18) Uani 1 1 d . . . . .
H53A H -0.014380 1.052844 0.021072 0.034 Uiso 1 1 calc R U . . .
H53B H -0.130331 1.054182 0.031410 0.034 Uiso 1 1 calc R U . . .
H53C H -0.081686 1.103108 -0.044271 0.034 Uiso 1 1 calc R U . . .
C54 C 0.0229(5) 1.1908(4) -0.0139(4) 0.0182(17) Uani 1 1 d . . . . .
H54A H 0.028400 1.230698 -0.001937 0.027 Uiso 1 1 calc R U . . .
H54B H 0.082410 1.160522 0.000055 0.027 Uiso 1 1 calc R U . . .
H54C H 0.014296 1.210549 -0.064862 0.027 Uiso 1 1 calc R U . . .
N5 N 0.2843(5) 1.2024(5) 0.1895(4) 0.040(2) Uani 1 1 d . . . . .
C55 C 0.3194(9) 1.1872(8) 0.2640(7) 0.094(4) Uani 1 1 d . U . . .
H55A H 0.304351 1.229474 0.271514 0.141 Uiso 1 1 calc R U . . .
H55B H 0.285845 1.144871 0.300073 0.141 Uiso 1 1 calc R U . . .
H55C H 0.389978 1.177679 0.267079 0.141 Uiso 1 1 calc R U . . .
C56 C 0.3399(7) 1.2648(6) 0.1342(7) 0.067(4) Uani 1 1 d . . . . .
H56A H 0.324128 1.308779 0.138663 0.100 Uiso 1 1 calc R U . . .
H56B H 0.410081 1.254123 0.140684 0.100 Uiso 1 1 calc R U . . .
H56C H 0.321755 1.272125 0.087336 0.100 Uiso 1 1 calc R U . . .
C57 C 0.1745(7) 1.2139(7) 0.1866(7) 0.070(4) Uani 1 1 d . . . . .
H57A H 0.157789 1.257433 0.191671 0.105 Uiso 1 1 calc R U . . .
H57B H 0.151054 1.219987 0.141245 0.105 Uiso 1 1 calc R U . . .
H57C H 0.143664 1.171788 0.224995 0.105 Uiso 1 1 calc R U . . .
C58 C 0.3095(7) 1.1360(5) 0.1817(6) 0.049(3) Uani 1 1 d . . . . .
H58A H 0.273746 1.094735 0.217440 0.074 Uiso 1 1 calc R U . . .
H58B H 0.291492 1.143833 0.134604 0.074 Uiso 1 1 calc R U . . .
H58C H 0.379818 1.125832 0.187952 0.074 Uiso 1 1 calc R U . . .
N6 N -0.0579(4) 0.5417(3) 0.6321(3) 0.0205(14) Uani 1 1 d . . . . .
C59 C -0.0490(6) 0.5128(5) 0.5787(4) 0.032(2) Uani 1 1 d . . . . .
H59A H -0.055840 0.460013 0.602922 0.048 Uiso 1 1 calc R U . . .
H59B H -0.100343 0.534708 0.543660 0.048 Uiso 1 1 calc R U . . .
H59C H 0.015058 0.524865 0.555147 0.048 Uiso 1 1 calc R U . . .
C60 C -0.1569(5) 0.5214(4) 0.6707(5) 0.028(2) Uani 1 1 d . . . . .
H60A H -0.163216 0.468639 0.693959 0.042 Uiso 1 1 calc R U . . .
H60B H -0.161410 0.538981 0.706090 0.042 Uiso 1 1 calc R U . . .
H60C H -0.209476 0.543733 0.636649 0.042 Uiso 1 1 calc R U . . .
C61 C 0.0219(5) 0.5076(4) 0.6868(4) 0.0265(19) Uani 1 1 d . . . . .
H61A H 0.015655 0.454770 0.710467 0.040 Uiso 1 1 calc R U . . .
H61B H 0.085979 0.520322 0.663419 0.040 Uiso 1 1 calc R U . . .
H61C H 0.015327 0.525689 0.721729 0.040 Uiso 1 1 calc R U . . .
C62 C -0.0475(6) 0.6235(4) 0.5959(4) 0.0282(19) Uani 1 1 d . . . . .
H62A H -0.053457 0.641388 0.630983 0.042 Uiso 1 1 calc R U . . .
H62B H 0.016523 0.636082 0.572330 0.042 Uiso 1 1 calc R U . . .
H62C H -0.098878 0.645924 0.560843 0.042 Uiso 1 1 calc R U . . .
N7 N 0.7175(4) 0.8984(4) 0.3543(4) 0.0260(16) Uani 1 1 d . . . . .
C63 C 0.7835(7) 0.8560(6) 0.4167(6) 0.063(4) Uani 1 1 d . . . . .
H63A H 0.750846 0.811884 0.450403 0.094 Uiso 1 1 calc R U . . .
H63B H 0.844673 0.842987 0.400152 0.094 Uiso 1 1 calc R U . . .
H63C H 0.797640 0.885911 0.439717 0.094 Uiso 1 1 calc R U . . .
C64 C 0.7649(6) 0.9668(5) 0.3011(6) 0.045(3) Uani 1 1 d . . . . .
H64A H 0.720694 0.992978 0.261534 0.067 Uiso 1 1 calc R U . . .
H64B H 0.778841 0.997523 0.323247 0.067 Uiso 1 1 calc R U . . .
H64C H 0.825875 0.954599 0.283683 0.067 Uiso 1 1 calc R U . . .
C65 C 0.6966(5) 0.8512(5) 0.3193(5) 0.031(2) Uani 1 1 d . . . . .
H65A H 0.665760 0.806486 0.353610 0.046 Uiso 1 1 calc R U . . .
H65B H 0.652720 0.877520 0.279609 0.046 Uiso 1 1 calc R U . . .
H65C H 0.757925 0.839248 0.301987 0.046 Uiso 1 1 calc R U . . .
C66 C 0.6209(5) 0.9172(5) 0.3818(5) 0.0264(19) Uani 1 1 d . . . . .
H66A H 0.590474 0.872411 0.416426 0.040 Uiso 1 1 calc R U . . .
H66B H 0.634407 0.947883 0.404019 0.040 Uiso 1 1 calc R U . . .
H66C H 0.576691 0.943108 0.342256 0.040 Uiso 1 1 calc R U . . .
N8 N 0.4866(4) 0.8324(3) 0.5816(4) 0.0263(16) Uani 1 1 d . . . . .
O63 O 0.6545(4) 0.8227(3) 0.5736(4) 0.0416(17) Uani 1 1 d . . . . .
C71 C 0.5695(6) 0.7977(4) 0.5777(4) 0.031(2) Uani 1 1 d . . . . .
H71A H 0.564269 0.752119 0.578141 0.037 Uiso 1 1 calc R U . . .
C72 C 0.4862(6) 0.9025(4) 0.5833(5) 0.032(2) Uani 1 1 d . . . . .
H72A H 0.418761 0.918005 0.586189 0.047 Uiso 1 1 calc R U . . .
H72B H 0.521936 0.897235 0.624595 0.047 Uiso 1 1 calc R U . . .
H72C H 0.517731 0.938915 0.540340 0.047 Uiso 1 1 calc R U . . .
C73 C 0.3902(5) 0.7977(4) 0.5903(4) 0.0253(19) Uani 1 1 d . . . . .
H73A H 0.338326 0.830306 0.592162 0.038 Uiso 1 1 calc R U . . .
H73B H 0.379544 0.787991 0.550361 0.038 Uiso 1 1 calc R U . . .
H73C H 0.389223 0.752060 0.634226 0.038 Uiso 1 1 calc R U . . .
N9 N -0.2944(5) 0.7102(4) 0.1838(4) 0.0317(18) Uani 1 1 d . . . . .
O64 O -0.2024(4) 0.7020(3) 0.0965(4) 0.0472(17) Uani 1 1 d . . . . .
C74 C -0.2813(6) 0.7163(4) 0.1197(5) 0.031(2) Uani 1 1 d . . . . .
H74A H -0.335276 0.732590 0.088892 0.037 Uiso 1 1 calc R U . . .
C75 C -0.3880(6) 0.7244(5) 0.2093(5) 0.043(2) Uani 1 1 d . . . . .
H75A H -0.381530 0.716658 0.257804 0.065 Uiso 1 1 calc R U . . .
H75B H -0.408964 0.774587 0.179103 0.065 Uiso 1 1 calc R U . . .
H75C H -0.436689 0.691382 0.208070 0.065 Uiso 1 1 calc R U . . .
C76 C -0.2123(6) 0.6849(6) 0.2344(6) 0.062(3) Uani 1 1 d . . . . .
H76A H -0.234142 0.683483 0.279003 0.093 Uiso 1 1 calc R U . . .
H76B H -0.190699 0.636273 0.242764 0.093 Uiso 1 1 calc R U . . .
H76C H -0.157885 0.718329 0.214589 0.093 Uiso 1 1 calc R U . . .
N10 N 0.4413(5) 0.4143(4) -0.1032(4) 0.0309(17) Uani 1 1 d . . . . .
O65 O 0.2936(4) 0.4782(3) -0.1306(3) 0.0335(14) Uani 1 1 d . . . . .
C77 C 0.3635(5) 0.4453(4) -0.1442(4) 0.0259(19) Uani 1 1 d . . . . .
H77A H 0.360760 0.442104 -0.187026 0.031 Uiso 1 1 calc R U . . .
C78 C 0.5181(5) 0.3745(5) -0.1245(5) 0.036(2) Uani 1 1 d . . . . .
H78A H 0.569151 0.355496 -0.088838 0.053 Uiso 1 1 calc R U . . .
H78B H 0.488281 0.334257 -0.128334 0.053 Uiso 1 1 calc R U . . .
H78C H 0.546965 0.407838 -0.170125 0.053 Uiso 1 1 calc R U . . .
C79 C 0.4544(6) 0.4146(6) -0.0341(5) 0.048(3) Uani 1 1 d . . . . .
H79A H 0.515637 0.389211 -0.013076 0.072 Uiso 1 1 calc R U . . .
H79B H 0.456541 0.464691 -0.041684 0.072 Uiso 1 1 calc R U . . .
H79C H 0.399712 0.389963 -0.002370 0.072 Uiso 1 1 calc R U . . .
O44 O 0.0929(4) 0.3578(3) 0.2469(3) 0.0294(14) Uani 1 1 d . . . . .
H44A H 0.145878 0.358617 0.267830 0.035 Uiso 1 1 d R U . . .
H44B H 0.075458 0.312987 0.264200 0.035 Uiso 1 1 d R U . . .
O45 O -0.1055(5) 0.5614(4) 0.1633(4) 0.061(2) Uani 1 1 d . . . . .
H45A H -0.120783 0.607117 0.145460 0.073 Uiso 1 1 d R U . . .
H45B H -0.154933 0.539117 0.158420 0.073 Uiso 1 1 d R U . . .
O46 O -0.2546(4) 0.6839(3) 0.6651(3) 0.0394(16) Uani 1 1 d . . . . .
H46A H -0.280889 0.658268 0.647782 0.047 Uiso 1 1 d R U . . .
H46B H -0.276119 0.728228 0.641812 0.047 Uiso 1 1 d R U . . .
O47 O 0.1528(5) 0.3231(4) 0.0186(4) 0.028(2) Uani 0.756(12) 1 d . . P . .
O48 O 0.0896(14) 0.3701(13) -0.0411(12) 0.027(7) Uani 0.244(12) 1 d . . P . .

loop_
_atom_site_aniso_label
_atom_site_aniso_U_11
_atom_site_aniso_U_22
_atom_site_aniso_U_33
_atom_site_aniso_U_23
_atom_site_aniso_U_13
_atom_site_aniso_U_12
Si1 0.0055(8) 0.0061(9) 0.0056(10) -0.0011(8) 0.0001(7) 0.0021(7)
W1 0.00922(13) 0.01031(14) 0.01108(15) -0.00433(12) -0.00092(11) -0.00032(11)
W2 0.00937(13) 0.01079(14) 0.01046(15) -0.00341(12) 0.00101(11) -0.00020(11)
W3 0.00800(13) 0.01120(14) 0.01191(15) -0.00333(12) -0.00228(11) 0.00172(11)
W4 0.01025(13) 0.00970(14) 0.01135(15) -0.00073(12) -0.00024(11) 0.00141(11)
W5 0.01023(13) 0.00981(14) 0.01202(15) -0.00364(12) -0.00152(11) 0.00298(11)
W6 0.00888(13) 0.01129(14) 0.01121(15) -0.00320(12) 0.00053(11) -0.00097(11)
W7 0.00884(13) 0.01125(14) 0.01365(16) -0.00376(12) -0.00011(11) -0.00192(11)
W8 0.01227(13) 0.01202(15) 0.01065(15) -0.00472(12) 0.00035(11) 0.00084(11)
W9 0.01119(13) 0.00973(14) 0.01358(16) -0.00439(12) -0.00161(11) 0.00266(11)
W10 0.00945(13) 0.01205(15) 0.01363(16) -0.00424(12) -0.00419(11) 0.00214(11)
W11 0.01156(13) 0.01073(15) 0.01002(15) -0.00094(12) -0.00053(11) 0.00221(11)
W12 0.01136(13) 0.01268(15) 0.01454(16) -0.00697(12) -0.00225(11) 0.00039(11)
O1 0.014(2) 0.007(2) 0.009(2) -0.004(2) -0.0012(19) 0.0007(18)
O2 0.006(2) 0.015(3) 0.009(2) -0.005(2) 0.0007(18) 0.0030(18)
O3 0.005(2) 0.012(2) 0.014(3) -0.004(2) -0.0025(18) 0.0009(18)
O4 0.011(2) 0.011(2) 0.007(2) 0.000(2) -0.0038(18) 0.0008(19)
O5 0.013(2) 0.014(3) 0.009(3) -0.002(2) 0.0011(19) 0.0027(19)
O6 0.020(2) 0.018(3) 0.021(3) -0.014(2) -0.002(2) -0.004(2)
O7 0.010(2) 0.011(2) 0.014(3) -0.005(2) -0.0033(19) 0.0021(19)
O8 0.010(2) 0.010(2) 0.010(3) -0.005(2) 0.0018(18) 0.0001(18)
O9 0.011(2) 0.011(2) 0.013(3) -0.002(2) 0.0002(19) -0.0019(19)
O10 0.012(2) 0.007(2) 0.011(3) -0.004(2) 0.0012(18) -0.0023(18)
O11 0.015(2) 0.016(3) 0.017(3) -0.010(2) 0.002(2) -0.002(2)
O12 0.011(2) 0.011(2) 0.009(3) 0.000(2) 0.0007(18) 0.0021(19)
O13 0.010(2) 0.013(2) 0.010(3) -0.004(2) 0.0016(18) -0.0004(19)
O14 0.015(2) 0.016(3) 0.007(2) -0.004(2) -0.0012(19) 0.002(2)
O15 0.009(2) 0.013(3) 0.016(3) -0.003(2) 0.0019(19) 0.0017(19)
O16 0.013(2) 0.018(3) 0.020(3) -0.006(2) 0.000(2) -0.004(2)
O17 0.009(2) 0.016(3) 0.013(3) -0.004(2) -0.0035(19) 0.0012(19)
O18 0.012(2) 0.010(2) 0.011(3) -0.004(2) 0.0003(19) 0.0029(19)
O19 0.012(2) 0.010(2) 0.017(3) -0.002(2) -0.0018(19) -0.0007(19)
O20 0.016(2) 0.017(3) 0.013(3) -0.001(2) 0.000(2) 0.004(2)
O21 0.016(2) 0.011(2) 0.009(3) -0.003(2) 0.0017(19) 0.0010(19)
O22 0.014(2) 0.012(2) 0.015(3) -0.008(2) -0.0021(19) 0.0047(19)
O23 0.013(2) 0.015(3) 0.018(3) -0.006(2) 0.000(2) 0.003(2)
O24 0.015(2) 0.011(2) 0.008(3) -0.001(2) -0.0007(19) 0.0041(19)
O25 0.008(2) 0.017(3) 0.012(3) -0.006(2) -0.0012(18) 0.0049(19)
O26 0.012(2) 0.018(3) 0.021(3) -0.004(2) 0.004(2) -0.001(2)
O27 0.013(2) 0.016(3) 0.010(3) -0.008(2) 0.0003(19) -0.0004(19)
O28 0.012(2) 0.011(2) 0.009(3) -0.002(2) 0.0013(18) -0.0030(19)
O29 0.017(2) 0.011(2) 0.019(3) -0.005(2) -0.003(2) -0.001(2)
O30 0.017(2) 0.016(3) 0.012(3) -0.004(2) 0.003(2) -0.001(2)
O31 0.016(2) 0.009(2) 0.013(3) -0.006(2) -0.0010(19) 0.0015(19)
O32 0.014(2) 0.015(3) 0.013(3) -0.004(2) 0.0014(19) 0.001(2)
O33 0.013(2) 0.010(2) 0.014(3) -0.004(2) -0.0014(19) 0.0026(19)
O35 0.017(2) 0.013(3) 0.020(3) -0.007(2) 0.004(2) 0.004(2)
O36 0.017(2) 0.015(3) 0.021(3) -0.008(2) -0.006(2) 0.006(2)
O37 0.010(2) 0.015(3) 0.009(3) -0.003(2) -0.0023(18) 0.0021(19)
O38 0.013(2) 0.014(3) 0.015(3) -0.005(2) -0.0011(19) 0.0001(19)
O39 0.020(2) 0.017(3) 0.013(3) 0.000(2) 0.000(2) 0.002(2)
O40 0.015(2) 0.022(3) 0.024(3) -0.012(2) -0.001(2) 0.002(2)
Tm1 0.01919(16) 0.01488(17) 0.01301(17) -0.00595(14) -0.00077(13) -0.00475(13)
O41 0.038(3) 0.021(3) 0.016(3) -0.005(2) 0.003(2) -0.004(2)
O42 0.040(3) 0.035(3) 0.017(3) -0.008(3) -0.001(2) -0.024(3)
O43 0.026(3) 0.051(4) 0.038(4) -0.036(3) 0.004(2) -0.006(3)
O51 0.031(3) 0.042(4) 0.030(4) -0.027(3) -0.005(3) 0.011(3)
O52 0.019(3) 0.031(3) 0.021(3) -0.011(3) -0.001(2) 0.001(2)
O53 0.021(3) 0.018(3) 0.024(3) -0.009(2) -0.005(2) -0.005(2)
O54 0.023(3) 0.033(3) 0.017(3) -0.016(3) 0.003(2) -0.004(2)
O55 0.025(3) 0.016(3) 0.022(3) -0.012(2) 0.004(2) -0.008(2)
O56 0.023(3) 0.022(3) 0.017(3) -0.009(2) 0.003(2) -0.008(2)
O57 0.013(2) 0.017(3) 0.022(3) -0.009(2) -0.001(2) -0.006(2)
O58 0.016(2) 0.018(3) 0.029(3) -0.014(2) -0.002(2) 0.002(2)
O59 0.023(3) 0.016(3) 0.013(3) -0.005(2) -0.003(2) 0.001(2)
O60 0.040(3) 0.018(3) 0.019(3) -0.009(2) -0.003(2) 0.005(2)
O61 0.009(2) 0.025(3) 0.022(3) -0.003(2) -0.006(2) 0.002(2)
O62 0.016(2) 0.018(3) 0.023(3) 0.000(2) 0.001(2) 0.002(2)
N1 0.015(3) 0.020(3) 0.014(3) -0.006(3) -0.004(2) 0.003(3)
N2 0.012(3) 0.014(3) 0.014(3) -0.005(3) -0.001(2) -0.001(2)
N3 0.017(3) 0.012(3) 0.017(3) -0.002(3) -0.003(3) 0.001(3)
C1 0.018(4) 0.014(4) 0.018(4) -0.005(3) 0.001(3) -0.003(3)
C2 0.021(4) 0.021(4) 0.022(4) -0.015(4) -0.003(3) -0.003(3)
C3 0.039(5) 0.035(5) 0.026(5) -0.025(4) -0.007(4) 0.002(4)
C4 0.024(4) 0.047(6) 0.042(6) -0.036(5) -0.007(4) 0.015(4)
C5 0.026(4) 0.024(4) 0.027(5) -0.014(4) -0.005(3) 0.005(3)
C6 0.027(4) 0.013(4) 0.018(4) -0.010(3) -0.004(3) 0.001(3)
C7 0.015(3) 0.011(4) 0.015(4) -0.005(3) -0.002(3) 0.001(3)
C8 0.016(3) 0.013(4) 0.017(4) -0.004(3) -0.004(3) 0.009(3)
C9 0.021(4) 0.015(4) 0.014(4) -0.005(3) -0.010(3) 0.010(3)
C10 0.019(3) 0.011(4) 0.012(4) -0.004(3) -0.003(3) 0.005(3)
C11 0.010(3) 0.014(4) 0.019(4) -0.006(3) -0.004(3) 0.005(3)
C12 0.018(3) 0.009(3) 0.013(4) -0.003(3) -0.006(3) 0.006(3)
C13 0.020(4) 0.013(4) 0.019(4) -0.006(3) -0.008(3) 0.002(3)
C14 0.012(3) 0.019(4) 0.024(4) -0.011(3) 0.000(3) 0.003(3)
C15 0.017(4) 0.017(4) 0.019(4) -0.003(3) -0.003(3) -0.003(3)
C16 0.011(3) 0.014(4) 0.022(4) -0.011(3) 0.000(3) -0.002(3)
C17 0.017(4) 0.021(4) 0.024(5) -0.014(4) -0.003(3) -0.002(3)
C18 0.028(4) 0.024(4) 0.014(4) -0.009(3) 0.004(3) -0.005(3)
C19 0.016(3) 0.015(4) 0.024(4) -0.009(3) -0.003(3) 0.001(3)
C20 0.011(3) 0.018(4) 0.016(4) -0.008(3) -0.002(3) 0.003(3)
C21 0.009(3) 0.020(4) 0.013(4) -0.001(3) -0.003(3) -0.001(3)
C22 0.015(4) 0.015(4) 0.010(4) -0.002(3) 0.002(3) -0.002(3)
C23 0.013(3) 0.019(4) 0.016(4) -0.007(3) 0.005(3) -0.003(3)
C24 0.011(3) 0.010(4) 0.018(4) -0.002(3) 0.001(3) -0.002(3)
C25 0.011(3) 0.016(4) 0.009(4) -0.004(3) 0.002(3) -0.003(3)
C26 0.008(3) 0.011(4) 0.015(4) -0.003(3) 0.002(3) -0.003(3)
C27 0.015(3) 0.016(4) 0.011(4) -0.001(3) 0.001(3) -0.007(3)
C28 0.014(3) 0.008(3) 0.017(4) 0.000(3) 0.005(3) -0.004(3)
C29 0.013(3) 0.016(4) 0.029(5) -0.011(4) -0.010(3) 0.003(3)
C30 0.008(3) 0.021(4) 0.025(4) -0.010(4) -0.002(3) -0.001(3)
C31 0.011(3) 0.022(4) 0.021(4) -0.009(3) -0.005(3) 0.000(3)
C32 0.018(4) 0.018(4) 0.021(4) -0.009(3) 0.001(3) 0.004(3)
C33 0.018(3) 0.013(4) 0.017(4) -0.005(3) 0.004(3) 0.003(3)
C34 0.013(3) 0.014(4) 0.021(4) -0.006(3) -0.002(3) 0.000(3)
C35 0.014(3) 0.022(4) 0.019(4) -0.011(3) -0.003(3) 0.004(3)
C36 0.023(4) 0.020(4) 0.014(4) -0.009(3) 0.001(3) 0.003(3)
C37 0.016(3) 0.010(4) 0.015(4) -0.003(3) -0.005(3) 0.003(3)
C39 0.014(3) 0.011(3) 0.007(4) -0.003(3) 0.000(3) 0.004(3)
C40 0.022(4) 0.015(4) 0.012(4) -0.007(3) -0.002(3) 0.002(3)
C41 0.016(3) 0.018(4) 0.016(4) -0.010(3) -0.003(3) 0.005(3)
C42 0.017(3) 0.014(4) 0.015(4) -0.008(3) -0.001(3) -0.002(3)
N4 0.013(3) 0.018(3) 0.013(3) -0.009(3) -0.002(2) 0.004(2)
C51 0.013(3) 0.033(5) 0.020(4) -0.011(4) -0.007(3) 0.009(3)
C52 0.018(4) 0.021(4) 0.013(4) -0.004(3) 0.000(3) 0.006(3)
C53 0.025(4) 0.011(4) 0.026(5) -0.005(3) 0.004(3) -0.002(3)
C54 0.016(3) 0.020(4) 0.013(4) -0.003(3) -0.001(3) 0.000(3)
N5 0.028(4) 0.059(5) 0.053(6) -0.042(5) 0.014(4) -0.012(4)
C55 0.084(7) 0.131(9) 0.089(8) -0.069(7) -0.002(6) -0.007(7)
C56 0.052(6) 0.041(6) 0.106(11) -0.034(7) -0.005(6) -0.003(5)
C57 0.048(6) 0.081(9) 0.092(10) -0.050(8) -0.005(6) 0.023(6)
C58 0.053(6) 0.036(6) 0.056(7) -0.018(5) 0.012(5) -0.009(5)
N6 0.025(3) 0.010(3) 0.019(4) 0.000(3) 0.003(3) -0.003(3)
C59 0.047(5) 0.030(5) 0.025(5) -0.017(4) -0.005(4) 0.001(4)
C60 0.022(4) 0.018(4) 0.033(5) -0.003(4) 0.009(3) -0.007(3)
C61 0.020(4) 0.026(4) 0.023(5) -0.002(4) -0.004(3) -0.002(3)
C62 0.034(4) 0.016(4) 0.029(5) -0.006(4) 0.009(4) -0.004(3)
N7 0.013(3) 0.036(4) 0.039(4) -0.027(4) -0.001(3) 0.000(3)
C63 0.039(5) 0.103(9) 0.081(9) -0.073(8) -0.046(6) 0.053(6)
C64 0.030(5) 0.044(6) 0.074(8) -0.040(6) 0.019(5) -0.009(4)
C65 0.017(4) 0.038(5) 0.044(6) -0.025(5) 0.002(4) 0.004(4)
C66 0.012(3) 0.036(5) 0.038(5) -0.024(4) 0.002(3) 0.005(3)
N8 0.023(3) 0.022(4) 0.030(4) -0.007(3) -0.006(3) 0.004(3)
O63 0.021(3) 0.037(4) 0.066(5) -0.023(3) -0.005(3) -0.004(3)
C71 0.029(4) 0.021(4) 0.033(5) -0.004(4) -0.002(4) 0.000(4)
C72 0.034(4) 0.022(4) 0.033(5) -0.007(4) -0.002(4) -0.005(4)
C73 0.021(4) 0.026(4) 0.023(5) -0.006(4) -0.002(3) 0.000(3)
N9 0.026(4) 0.029(4) 0.030(4) -0.004(3) -0.003(3) -0.007(3)
O64 0.045(4) 0.037(4) 0.066(5) -0.029(4) 0.019(3) -0.010(3)
C74 0.021(4) 0.020(4) 0.045(6) -0.009(4) 0.005(4) -0.004(3)
C75 0.042(5) 0.054(6) 0.044(6) -0.032(5) 0.005(4) -0.005(5)
C76 0.035(5) 0.086(9) 0.055(7) -0.024(7) -0.015(5) -0.007(5)
N10 0.029(4) 0.034(4) 0.026(4) -0.010(3) -0.003(3) 0.001(3)
O65 0.033(3) 0.036(4) 0.029(4) -0.013(3) 0.003(3) 0.001(3)
C77 0.029(4) 0.027(5) 0.019(4) -0.008(4) 0.005(4) -0.011(4)
C78 0.025(4) 0.037(5) 0.045(6) -0.019(5) -0.003(4) -0.003(4)
C79 0.032(5) 0.080(8) 0.034(6) -0.028(6) -0.008(4) 0.001(5)
O44 0.030(3) 0.023(3) 0.029(3) -0.006(3) -0.007(2) -0.007(2)
O45 0.050(4) 0.062(5) 0.068(5) -0.027(4) -0.010(4) 0.001(4)
O46 0.039(3) 0.023(3) 0.056(4) -0.017(3) -0.020(3) -0.002(3)
O47 0.049(5) 0.014(4) 0.023(4) -0.009(3) 0.000(3) -0.011(3)
O48 0.016(11) 0.043(15) 0.035(15) -0.030(12) 0.003(10) -0.010(10)

loop_
_atom_type_symbol
_atom_type_description
_atom_type_scat_dispersion_real
_atom_type_scat_dispersion_imag
_atom_type_scat_source
C C 0.0033 0.0016 'International Tables Vol C Tables 4.2.6.8 and 6.1.1.4'
H H 0.0000 0.0000 'International Tables Vol C Tables 4.2.6.8 and 6.1.1.4'
N N 0.0061 0.0033 'International Tables Vol C Tables 4.2.6.8 and 6.1.1.4'
O O 0.0106 0.0060 'International Tables Vol C Tables 4.2.6.8 and 6.1.1.4'
Si Si 0.0817 0.0704 'International Tables Vol C Tables 4.2.6.8 and 6.1.1.4'
W W -0.8490 6.8722 'International Tables Vol C Tables 4.2.6.8 and 6.1.1.4'
Tm Tm -0.3139 5.2483 'International Tables Vol C Tables 4.2.6.8 and 6.1.1.4'

loop_
_geom_angle_atom_site_label_1
_geom_angle_atom_site_label_2
_geom_angle_atom_site_label_3
_geom_angle
_geom_angle_site_symmetry_1
_geom_angle_site_symmetry_3
_geom_angle_publ_flag
O3 Si1 O4 109.5(3) . . ?
O3 Si1 O2 109.8(2) . . ?
O4 Si1 O2 109.4(2) . . ?
O3 Si1 O1 109.3(2) . . ?
O4 Si1 O1 109.7(2) . . ?
O2 Si1 O1 109.2(2) . . ?
O6 W1 O9 101.8(2) . . ?
O6 W1 O5 101.5(2) . . ?
O9 W1 O5 86.66(18) . . ?
O6 W1 O8 100.0(2) . . ?
O9 W1 O8 89.22(18) . . ?
O5 W1 O8 158.4(2) . . ?
O6 W1 O7 100.0(2) . . ?
O9 W1 O7 158.2(2) . . ?
O5 W1 O7 88.22(18) . . ?
O8 W1 O7 87.79(18) . . ?
O6 W1 O2 171.41(17) . . ?
O9 W1 O2 84.62(18) . . ?
O5 W1 O2 84.34(18) . . ?
O8 W1 O2 74.20(17) . . ?
O7 W1 O2 73.76(17) . . ?
O11 W2 O10 102.4(2) . . ?
O11 W2 O12 100.9(2) . . ?
O10 W2 O12 156.7(2) . . ?
O11 W2 O5 102.0(2) . . ?
O10 W2 O5 85.21(18) . . ?
O12 W2 O5 88.45(18) . . ?
O11 W2 O13 101.1(2) . . ?
O10 W2 O13 88.76(18) . . ?
O12 W2 O13 88.36(18) . . ?
O5 W2 O13 156.9(2) . . ?
O11 W2 O4 171.81(19) . . ?
O10 W2 O4 83.78(17) . . ?
O12 W2 O4 73.25(17) . . ?
O5 W2 O4 83.77(18) . . ?
O13 W2 O4 73.43(17) . . ?
O16 W3 O14 102.1(2) . . ?
O16 W3 O7 100.8(2) . . ?
O14 W3 O7 89.95(19) . . ?
O16 W3 O15 101.7(2) . . ?
O14 W3 O15 85.55(19) . . ?
O7 W3 O15 157.53(17) . . ?
O16 W3 O17 100.31(19) . . ?
O14 W3 O17 157.54(17) . . ?
O7 W3 O17 87.8(2) . . ?
O15 W3 O17 88.1(2) . . ?
O16 W3 O2 171.00(19) . . ?
O14 W3 O2 84.85(16) . . ?
O7 W3 O2 73.25(16) . . ?
O15 W3 O2 84.41(17) . . ?
O17 W3 O2 73.10(15) . . ?
O20 W4 O18 101.7(2) . . ?
O20 W4 O19 100.7(2) . . ?
O18 W4 O19 89.74(19) . . ?
O20 W4 O12 100.1(2) . . ?
O18 W4 O12 158.04(18) . . ?
O19 W4 O12 88.74(19) . . ?
O20 W4 O14 101.0(2) . . ?
O18 W4 O14 85.04(19) . . ?
O19 W4 O14 158.31(18) . . ?
O12 W4 O14 88.33(19) . . ?
O20 W4 O4 171.45(19) . . ?
O18 W4 O4 84.84(17) . . ?
O19 W4 O4 73.67(16) . . ?
O12 W4 O4 73.71(17) . . ?
O14 W4 O4 84.89(16) . . ?
O23 W5 O10 101.7(2) . . ?
O23 W5 O22 101.63(19) . . ?
O10 W5 O22 90.52(18) . . ?
O23 W5 O9 101.6(2) . . ?
O10 W5 O9 85.37(18) . . ?
O22 W5 O9 156.79(19) . . ?
O23 W5 O21 100.3(2) . . ?
O10 W5 O21 157.77(19) . . ?
O22 W5 O21 88.00(19) . . ?
O9 W5 O21 87.29(18) . . ?
O23 W5 O1 172.13(19) . . ?
O10 W5 O1 84.84(17) . . ?
O22 W5 O1 73.69(16) . . ?
O9 W5 O1 83.18(17) . . ?
O21 W5 O1 73.46(17) . . ?
O26 W6 O25 102.3(2) . . ?
O26 W6 O17 100.41(19) . . ?
O25 W6 O17 89.21(19) . . ?
O26 W6 O24 101.7(2) . . ?
O25 W6 O24 85.57(19) . . ?
O17 W6 O24 157.89(19) . . ?
O26 W6 O8 100.4(2) . . ?
O25 W6 O8 157.23(18) . . ?
O17 W6 O8 88.21(19) . . ?
O24 W6 O8 88.36(18) . . ?
O26 W6 O2 171.07(19) . . ?
O25 W6 O2 84.18(18) . . ?
O17 W6 O2 73.29(16) . . ?
O24 W6 O2 84.80(17) . . ?
O8 W6 O2 73.42(17) . . ?
O29 W7 O28 101.31(19) . . ?
O29 W7 O27 100.5(2) . . ?
O28 W7 O27 86.2(2) . . ?
O29 W7 O13 100.7(2) . . ?
O28 W7 O13 90.31(19) . . ?
O27 W7 O13 158.73(18) . . ?
O29 W7 O19 99.70(19) . . ?
O28 W7 O19 158.85(18) . . ?
O27 W7 O19 87.69(19) . . ?
O13 W7 O19 88.12(19) . . ?
O29 W7 O4 171.85(19) . . ?
O28 W7 O4 85.44(16) . . ?
O27 W7 O4 84.34(17) . . ?
O13 W7 O4 74.47(17) . . ?
O19 W7 O4 73.82(16) . . ?
O30 W8 O33 101.7(2) . . ?
O30 W8 O25 100.8(2) . . ?
O33 W8 O25 85.72(18) . . ?
O30 W8 O32 101.0(2) . . ?
O33 W8 O32 90.35(18) . . ?
O25 W8 O32 158.2(2) . . ?
O30 W8 O31 100.0(2) . . ?
O33 W8 O31 158.2(2) . . ?
O25 W8 O31 88.18(18) . . ?
O32 W8 O31 87.57(18) . . ?
O30 W8 O3 172.0(2) . . ?
O33 W8 O3 84.64(18) . . ?
O25 W8 O3 84.38(17) . . ?
O32 W8 O3 73.89(17) . . ?
O31 W8 O3 73.89(17) . . ?
O35 W9 O15 102.3(2) . . ?
O35 W9 O31 100.9(2) . . ?
O15 W9 O31 89.61(19) . . ?
O35 W9 O18 102.0(2) . . ?
O15 W9 O18 85.11(19) . . ?
O31 W9 O18 157.16(18) . . ?
O35 W9 O34 99.9(2) . . ?
O15 W9 O34 157.70(18) . . ?
O31 W9 O34 88.43(19) . . ?
O18 W9 O34 88.14(19) . . ?
O35 W9 O3 171.4(2) . . ?
O15 W9 O3 84.35(16) . . ?
O31 W9 O3 73.49(17) . . ?
O18 W9 O3 83.87(17) . . ?
O34 W9 O3 73.81(16) . . ?
O36 W10 O37 101.3(2) . . ?
O36 W10 O38 100.3(2) . . ?
O37 W10 O38 90.53(19) . . ?
O36 W10 O22 100.7(2) . . ?
O37 W10 O22 157.73(17) . . ?
O38 W10 O22 88.4(2) . . ?
O36 W10 O28 101.1(2) . . ?
O37 W10 O28 85.03(19) . . ?
O38 W10 O28 158.62(17) . . ?
O22 W10 O28 87.90(19) . . ?
O36 W10 O1 172.22(19) . . ?
O37 W10 O1 84.59(17) . . ?
O38 W10 O1 74.41(16) . . ?
O22 W10 O1 73.71(16) . . ?
O28 W10 O1 84.35(16) . . ?
O39 W11 O21 100.9(2) . . ?
O39 W11 O24 101.0(2) . . ?
O21 W11 O24 90.19(19) . . ?
O39 W11 O33 101.9(2) . . ?
O21 W11 O33 157.15(19) . . ?
O24 W11 O33 85.23(19) . . ?
O39 W11 O38 100.3(2) . . ?
O21 W11 O38 88.54(19) . . ?
O24 W11 O38 158.47(19) . . ?
O33 W11 O38 87.64(19) . . ?
O39 W11 O1 172.12(18) . . ?
O21 W11 O1 74.07(17) . . ?
O24 W11 O1 85.21(16) . . ?
O33 W11 O1 83.24(18) . . ?
O38 W11 O1 73.78(17) . . ?
O40 W12 O27 101.5(2) . . ?
O40 W12 O34 100.2(2) . . ?
O27 W12 O34 89.83(19) . . ?
O40 W12 O37 102.1(2) . . ?
O27 W12 O37 85.40(19) . . ?
O34 W12 O37 157.75(19) . . ?
O40 W12 O32 100.8(2) . . ?
O27 W12 O32 157.63(19) . . ?
O34 W12 O32 88.06(19) . . ?
O37 W12 O32 88.17(19) . . ?
O40 W12 O3 172.02(19) . . ?
O27 W12 O3 84.57(17) . . ?
O34 W12 O3 74.43(17) . . ?
O37 W12 O3 83.47(16) . . ?
O32 W12 O3 73.41(18) . . ?
Si1 O1 W10 124.3(2) . . ?
Si1 O1 W11 125.0(2) . . ?
W10 O1 W11 90.97(14) . . ?
Si1 O1 W5 124.4(2) . . ?
W10 O1 W5 90.96(14) . . ?
W11 O1 W5 91.07(15) . . ?
Si1 O2 W1 124.6(2) . . ?
Si1 O2 W3 124.3(2) . . ?
W1 O2 W3 91.55(15) . . ?
Si1 O2 W6 124.1(2) . . ?
W1 O2 W6 91.26(15) . . ?
W3 O2 W6 91.12(13) . . ?
Si1 O3 W8 124.6(2) . . ?
Si1 O3 W12 124.6(2) . . ?
W8 O3 W12 91.27(16) . . ?
Si1 O3 W9 124.6(2) . . ?
W8 O3 W9 91.04(15) . . ?
W12 O3 W9 90.54(16) . . ?
Si1 O4 W7 124.7(2) . . ?
Si1 O4 W4 124.6(2) . . ?
W7 O4 W4 91.38(15) . . ?
Si1 O4 W2 124.4(2) . . ?
W7 O4 W2 90.77(15) . . ?
W4 O4 W2 90.82(15) . . ?
W1 O5 W2 151.6(2) . . ?
W3 O7 W1 121.4(2) . . ?
W6 O8 W1 121.1(2) . . ?
W1 O9 W5 151.3(3) . . ?
W5 O10 W2 153.1(2) . . ?
W2 O12 W4 122.2(2) . . ?
W7 O13 W2 121.3(2) . . ?
W3 O14 W4 151.8(3) . . ?
W9 O15 W3 152.0(2) . . ?
W6 O17 W3 122.5(2) . . ?
W4 O18 W9 152.0(3) . . ?
W4 O19 W7 121.1(2) . . ?
W11 O21 W5 121.4(2) . . ?
W5 O22 W10 121.6(2) . . ?
W6 O24 W11 151.5(3) . . ?
W8 O25 W6 151.8(2) . . ?
W12 O27 W7 151.4(3) . . ?
W7 O28 W10 151.2(3) . . ?
W9 O31 W8 121.6(2) . . ?
W8 O32 W12 121.4(2) . . ?
W8 O33 W11 152.2(3) . . ?
W12 O34 W9 121.2(2) . . ?
W10 O37 W12 152.7(3) . . ?
W10 O38 W11 120.8(2) . . ?
O42 Tm1 O41 75.4(2) . . ?
O42 Tm1 O59 90.37(17) . . ?
O41 Tm1 O59 79.07(17) . . ?
O42 Tm1 O43 77.0(2) . . ?
O41 Tm1 O43 143.93(18) . . ?
O59 Tm1 O43 78.32(18) . . ?
O42 Tm1 O56 153.5(2) . . ?
O41 Tm1 O56 130.96(18) . . ?
O59 Tm1 O56 92.99(17) . . ?
O43 Tm1 O56 78.01(18) . . ?
O42 Tm1 O51 98.5(2) . . ?
O41 Tm1 O51 77.43(18) . . ?
O59 Tm1 O51 151.81(19) . . ?
O43 Tm1 O51 129.71(19) . . ?
O56 Tm1 O51 90.76(18) . . ?
O42 Tm1 O55 150.08(18) . . ?
O41 Tm1 O55 75.47(17) . . ?
O59 Tm1 O55 77.44(16) . . ?
O43 Tm1 O55 125.59(18) . . ?
O56 Tm1 O55 55.66(17) . . ?
O51 Tm1 O55 81.76(18) . . ?
O42 Tm1 O52 83.57(17) . . ?
O41 Tm1 O52 123.92(18) . . ?
O59 Tm1 O52 153.21(18) . . ?
O43 Tm1 O52 74.89(18) . . ?
O56 Tm1 O52 81.66(17) . . ?
O51 Tm1 O52 54.92(18) . . ?
O55 Tm1 O52 118.94(16) . . ?
O42 Tm1 C15 172.22(19) . . ?
O41 Tm1 C15 103.5(2) . . ?
O59 Tm1 C15 81.86(18) . . ?
O43 Tm1 C15 100.7(2) . . ?
O56 Tm1 C15 27.9(2) . . ?
O51 Tm1 C15 88.7(2) . . ?
O55 Tm1 C15 28.0(2) . . ?
O52 Tm1 C15 103.1(2) . . ?
O42 Tm1 C1 93.10(19) . . ?
O41 Tm1 C1 102.4(2) . . ?
O59 Tm1 C1 176.47(19) . . ?
O43 Tm1 C1 101.8(2) . . ?
O56 Tm1 C1 83.61(19) . . ?
O51 Tm1 C1 27.9(2) . . ?
O55 Tm1 C1 99.77(19) . . ?
O52 Tm1 C1 27.21(19) . . ?
C15 Tm1 C1 94.7(2) . . ?
Tm1 O41 H41C 123.8 . . ?
Tm1 O41 H41B 126.8 . . ?
H41C O41 H41B 108.0 . . ?
Tm1 O42 H42B 122.1 . . ?
Tm1 O42 H42C 129.1 . . ?
H42B O42 H42C 108.5 . . ?
Tm1 O43 H43A 127.1 . . ?
Tm1 O43 H43B 123.3 . . ?
H43A O43 H43B 107.8 . . ?
C1 O51 Tm1 93.5(4) . . ?
C1 O52 Tm1 91.8(4) . . ?
C15 O55 Tm1 89.2(4) . . ?
C15 O56 Tm1 92.6(4) . . ?
C29 O59 Tm1 131.2(4) . . ?
C8 N1 C9 123.9(6) . . ?
C8 N1 C6 118.2(6) . . ?
C9 N1 C6 117.3(6) . . ?
C23 N2 C22 125.2(6) . . ?
C23 N2 C20 118.1(6) . . ?
C22 N2 C20 115.8(5) . . ?
C36 N3 C37 126.2(6) . . ?
C36 N3 C34 118.6(5) . . ?
C37 N3 C34 115.1(6) . . ?
O52 C1 O51 119.2(6) . . ?
O52 C1 C2 121.2(7) . . ?
O51 C1 C2 119.6(6) . . ?
O52 C1 Tm1 61.0(4) . . ?
O51 C1 Tm1 58.7(3) . . ?
C2 C1 Tm1 171.3(5) . . ?
C3 C2 C7 119.7(6) . . ?
C3 C2 C1 120.7(7) . . ?
C7 C2 C1 119.5(7) . . ?
C4 C3 C2 119.9(7) . . ?
C4 C3 H3A 120.0 . . ?
C2 C3 H3A 120.0 . . ?
C3 C4 C5 121.1(7) . . ?
C3 C4 H4A 119.4 . . ?
C5 C4 H4A 119.4 . . ?
C4 C5 C6 119.7(7) . . ?
C4 C5 H5A 120.2 . . ?
C6 C5 H5A 120.2 . . ?
C5 C6 C7 120.2(7) . . ?
C5 C6 N1 120.1(6) . . ?
C7 C6 N1 119.7(6) . . ?
C6 C7 C2 119.4(7) . . ?
C6 C7 H7A 120.3 . . ?
C2 C7 H7A 120.3 . . ?
O53 C8 N1 120.2(7) . . ?
O53 C8 C12 122.5(7) . . ?
N1 C8 C12 117.3(6) . . ?
O54 C9 N1 119.6(7) . . ?
O54 C9 C10 122.3(6) . . ?
N1 C9 C10 118.1(6) . . ?
C14 C10 C11 121.1(7) 2_666 . ?
C14 C10 C9 120.2(7) 2_666 . ?
C11 C10 C9 118.8(6) . . ?
C10 C11 C12 122.1(7) . . ?
C10 C11 C11 118.6(8) . 2_666 ?
C12 C11 C11 119.2(8) . 2_666 ?
C13 C12 C11 120.2(7) . . ?
C13 C12 C8 120.1(6) . . ?
C11 C12 C8 119.7(6) . . ?
C12 C13 C14 121.0(7) . . ?
C12 C13 H13A 119.5 . . ?
C14 C13 H13A 119.5 . . ?
C10 C14 C13 119.8(7) 2_666 . ?
C10 C14 H14A 120.1 2_666 . ?
C13 C14 H14A 120.1 . . ?
O56 C15 O55 121.3(7) . . ?
O56 C15 C16 119.2(7) . . ?
O55 C15 C16 119.5(7) . . ?
O56 C15 Tm1 59.4(4) . . ?
O55 C15 Tm1 62.8(4) . . ?
C16 C15 Tm1 166.9(5) . . ?
C17 C16 C21 119.5(7) . . ?
C17 C16 C15 121.2(7) . . ?
C21 C16 C15 119.2(7) . . ?
C16 C17 C18 121.3(7) . . ?
C16 C17 H17A 119.3 . . ?
C18 C17 H17A 119.3 . . ?
C17 C18 C19 119.6(7) . . ?
C17 C18 H18A 120.2 . . ?
C19 C18 H18A 120.2 . . ?
C20 C19 C18 119.0(7) . . ?
C20 C19 H19A 120.5 . . ?
C18 C19 H19A 120.5 . . ?
C21 C20 C19 120.5(7) . . ?
C21 C20 N2 119.7(6) . . ?
C19 C20 N2 119.7(6) . . ?
C16 C21 C20 120.0(7) . . ?
C16 C21 H21A 120.0 . . ?
C20 C21 H21A 120.0 . . ?
O57 C22 N2 120.2(7) . . ?
O57 C22 C26 123.7(6) . . ?
N2 C22 C26 116.1(5) . . ?
O58 C23 N2 119.9(7) . . ?
O58 C23 C24 123.7(6) . . ?
N2 C23 C24 116.4(6) . . ?
C28 C24 C25 120.6(7) 2_657 . ?
C28 C24 C23 119.5(6) 2_657 . ?
C25 C24 C23 119.9(6) . . ?
C24 C25 C25 119.9(7) . 2_657 ?
C24 C25 C26 121.5(6) . . ?
C25 C25 C26 118.5(8) 2_657 . ?
C27 C26 C25 120.4(6) . . ?
C27 C26 C22 119.2(6) . . ?
C25 C26 C22 120.3(6) . . ?
C26 C27 C28 119.7(6) . . ?
C26 C27 H27A 120.1 . . ?
C28 C27 H27A 120.1 . . ?
C24 C28 C27 120.8(7) 2_657 . ?
C24 C28 H28A 119.6 2_657 . ?
C27 C28 H28A 119.6 . . ?
O60 C29 O59 124.5(7) . . ?
O60 C29 C30 119.2(6) . . ?
O59 C29 C30 116.1(7) . . ?
C31 C30 C35 119.2(7) . . ?
C31 C30 C29 121.3(7) . . ?
C35 C30 C29 119.4(7) . . ?
C30 C31 C32 121.3(7) . . ?
C30 C31 H31A 119.4 . . ?
C32 C31 H31A 119.4 . . ?
C31 C32 C33 119.2(7) . . ?
C31 C32 H32A 120.4 . . ?
C33 C32 H32A 120.4 . . ?
C34 C33 C32 119.1(7) . . ?
C34 C33 H33A 120.4 . . ?
C32 C33 H33A 120.4 . . ?
C35 C34 C33 121.9(7) . . ?
C35 C34 N3 119.1(6) . . ?
C33 C34 N3 118.9(7) . . ?
C34 C35 C30 119.3(7) . . ?
C34 C35 H35A 120.3 . . ?
C30 C35 H35A 120.3 . . ?
O61 C36 N3 121.2(6) . . ?
O61 C36 C40 122.9(7) . . ?
N3 C36 C40 115.8(6) . . ?
O62 C37 N3 121.4(6) . . ?
O62 C37 C38 122.4(6) . . ?
N3 C37 C38 116.2(6) . . ?
C42 C38 C39 121.3(6) 2_758 . ?
C42 C38 C37 119.1(6) 2_758 . ?
C39 C38 C37 119.5(5) . . ?
C38 C39 C40 122.1(6) . . ?
C38 C39 C39 118.9(7) . 2_758 ?
C40 C39 C39 119.0(8) . 2_758 ?
C41 C40 C39 120.6(6) . . ?
C41 C40 C36 119.9(6) . . ?
C39 C40 C36 119.4(6) . . ?
C40 C41 C42 120.7(6) . . ?
C40 C41 H41A 119.7 . . ?
C42 C41 H41A 119.7 . . ?
C38 C42 C41 119.4(6) 2_758 . ?
C38 C42 H42A 120.3 2_758 . ?
C41 C42 H42A 120.3 . . ?
C53 N4 C51 110.5(5) . . ?
C53 N4 C52 109.6(6) . . ?
C51 N4 C52 109.0(5) . . ?
C53 N4 C54 109.4(6) . . ?
C51 N4 C54 108.6(5) . . ?
C52 N4 C54 109.7(5) . . ?
N4 C51 H51A 109.5 . . ?
N4 C51 H51B 109.5 . . ?
H51A C51 H51B 109.5 . . ?
N4 C51 H51C 109.5 . . ?
H51A C51 H51C 109.5 . . ?
H51B C51 H51C 109.5 . . ?
N4 C52 H52A 109.5 . . ?
N4 C52 H52B 109.5 . . ?
H52A C52 H52B 109.5 . . ?
N4 C52 H52C 109.5 . . ?
H52A C52 H52C 109.5 . . ?
H52B C52 H52C 109.5 . . ?
N4 C53 H53A 109.5 . . ?
N4 C53 H53B 109.5 . . ?
H53A C53 H53B 109.5 . . ?
N4 C53 H53C 109.5 . . ?
H53A C53 H53C 109.5 . . ?
H53B C53 H53C 109.5 . . ?
N4 C54 H54A 109.5 . . ?
N4 C54 H54B 109.5 . . ?
H54A C54 H54B 109.5 . . ?
N4 C54 H54C 109.5 . . ?
H54A C54 H54C 109.5 . . ?
H54B C54 H54C 109.5 . . ?
C58 N5 C56 108.5(8) . . ?
C58 N5 C57 109.3(8) . . ?
C56 N5 C57 114.3(8) . . ?
C58 N5 C55 106.5(9) . . ?
C56 N5 C55 109.2(9) . . ?
C57 N5 C55 108.8(8) . . ?
N5 C55 H55A 109.5 . . ?
N5 C55 H55B 109.5 . . ?
H55A C55 H55B 109.5 . . ?
N5 C55 H55C 109.5 . . ?
H55A C55 H55C 109.5 . . ?
H55B C55 H55C 109.5 . . ?
N5 C56 H56A 109.5 . . ?
N5 C56 H56B 109.5 . . ?
H56A C56 H56B 109.5 . . ?
N5 C56 H56C 109.5 . . ?
H56A C56 H56C 109.5 . . ?
H56B C56 H56C 109.5 . . ?
N5 C57 H57A 109.5 . . ?
N5 C57 H57B 109.5 . . ?
H57A C57 H57B 109.5 . . ?
N5 C57 H57C 109.5 . . ?
H57A C57 H57C 109.5 . . ?
H57B C57 H57C 109.5 . . ?
N5 C58 H58A 109.5 . . ?
N5 C58 H58B 109.5 . . ?
H58A C58 H58B 109.5 . . ?
N5 C58 H58C 109.5 . . ?
H58A C58 H58C 109.5 . . ?
H58B C58 H58C 109.5 . . ?
C62 N6 C59 110.5(6) . . ?
C62 N6 C61 109.0(6) . . ?
C59 N6 C61 109.6(6) . . ?
C62 N6 C60 109.9(6) . . ?
C59 N6 C60 109.9(6) . . ?
C61 N6 C60 108.0(6) . . ?
N6 C59 H59A 109.5 . . ?
N6 C59 H59B 109.5 . . ?
H59A C59 H59B 109.5 . . ?
N6 C59 H59C 109.5 . . ?
H59A C59 H59C 109.5 . . ?
H59B C59 H59C 109.5 . . ?
N6 C60 H60A 109.5 . . ?
N6 C60 H60B 109.5 . . ?
H60A C60 H60B 109.5 . . ?
N6 C60 H60C 109.5 . . ?
H60A C60 H60C 109.5 . . ?
H60B C60 H60C 109.5 . . ?
N6 C61 H61A 109.5 . . ?
N6 C61 H61B 109.5 . . ?
H61A C61 H61B 109.5 . . ?
N6 C61 H61C 109.5 . . ?
H61A C61 H61C 109.5 . . ?
H61B C61 H61C 109.5 . . ?
N6 C62 H62A 109.5 . . ?
N6 C62 H62B 109.5 . . ?
H62A C62 H62B 109.5 . . ?
N6 C62 H62C 109.5 . . ?
H62A C62 H62C 109.5 . . ?
H62B C62 H62C 109.5 . . ?
C64 N7 C63 111.3(7) . . ?
C64 N7 C65 108.9(7) . . ?
C63 N7 C65 108.7(7) . . ?
C64 N7 C66 109.9(6) . . ?
C63 N7 C66 108.6(7) . . ?
C65 N7 C66 109.5(5) . . ?
N7 C63 H63A 109.5 . . ?
N7 C63 H63B 109.5 . . ?
H63A C63 H63B 109.5 . . ?
N7 C63 H63C 109.5 . . ?
H63A C63 H63C 109.5 . . ?
H63B C63 H63C 109.5 . . ?
N7 C64 H64A 109.5 . . ?
N7 C64 H64B 109.5 . . ?
H64A C64 H64B 109.5 . . ?
N7 C64 H64C 109.5 . . ?
H64A C64 H64C 109.5 . . ?
H64B C64 H64C 109.5 . . ?
N7 C65 H65A 109.5 . . ?
N7 C65 H65B 109.5 . . ?
H65A C65 H65B 109.5 . . ?
N7 C65 H65C 109.5 . . ?
H65A C65 H65C 109.5 . . ?
H65B C65 H65C 109.5 . . ?
N7 C66 H66A 109.5 . . ?
N7 C66 H66B 109.5 . . ?
H66A C66 H66B 109.5 . . ?
N7 C66 H66C 109.5 . . ?
H66A C66 H66C 109.5 . . ?
H66B C66 H66C 109.5 . . ?
C71 N8 C72 122.8(6) . . ?
C71 N8 C73 120.5(7) . . ?
C72 N8 C73 116.6(6) . . ?
O63 C71 N8 123.7(8) . . ?
O63 C71 H71A 118.1 . . ?
N8 C71 H71A 118.1 . . ?
N8 C72 H72A 109.5 . . ?
N8 C72 H72B 109.5 . . ?
H72A C72 H72B 109.5 . . ?
N8 C72 H72C 109.5 . . ?
H72A C72 H72C 109.5 . . ?
H72B C72 H72C 109.5 . . ?
N8 C73 H73A 109.5 . . ?
N8 C73 H73B 109.5 . . ?
H73A C73 H73B 109.5 . . ?
N8 C73 H73C 109.5 . . ?
H73A C73 H73C 109.5 . . ?
H73B C73 H73C 109.5 . . ?
C74 N9 C75 122.9(7) . . ?
C74 N9 C76 120.0(8) . . ?
C75 N9 C76 117.1(8) . . ?
O64 C74 N9 124.8(8) . . ?
O64 C74 H74A 117.6 . . ?
N9 C74 H74A 117.6 . . ?
N9 C75 H75A 109.5 . . ?
N9 C75 H75B 109.5 . . ?
H75A C75 H75B 109.5 . . ?
N9 C75 H75C 109.5 . . ?
H75A C75 H75C 109.5 . . ?
H75B C75 H75C 109.5 . . ?
N9 C76 H76A 109.5 . . ?
N9 C76 H76B 109.5 . . ?
H76A C76 H76B 109.5 . . ?
N9 C76 H76C 109.5 . . ?
H76A C76 H76C 109.5 . . ?
H76B C76 H76C 109.5 . . ?
C77 N10 C79 122.8(7) . . ?
C77 N10 C78 120.3(7) . . ?
C79 N10 C78 116.8(6) . . ?
O65 C77 N10 125.7(8) . . ?
O65 C77 H77A 117.2 . . ?
N10 C77 H77A 117.2 . . ?
N10 C78 H78A 109.5 . . ?
N10 C78 H78B 109.5 . . ?
H78A C78 H78B 109.5 . . ?
N10 C78 H78C 109.5 . . ?
H78A C78 H78C 109.5 . . ?
H78B C78 H78C 109.5 . . ?
N10 C79 H79A 109.5 . . ?
N10 C79 H79B 109.5 . . ?
H79A C79 H79B 109.5 . . ?
N10 C79 H79C 109.5 . . ?
H79A C79 H79C 109.5 . . ?
H79B C79 H79C 109.5 . . ?
H44A O44 H44B 107.8 . . ?
H45A O45 H45B 107.9 . . ?
H46A O46 H46B 108.0 . . ?

loop_
_geom_bond_atom_site_label_1
_geom_bond_atom_site_label_2
_geom_bond_distance
_geom_bond_site_symmetry_2
_geom_bond_publ_flag
Si1 O3 1.612(5) . ?
Si1 O4 1.619(5) . ?
Si1 O2 1.624(4) . ?
Si1 O1 1.626(4) . ?
W1 O6 1.714(5) . ?
W1 O9 1.886(4) . ?
W1 O5 1.900(4) . ?
W1 O8 1.926(4) . ?
W1 O7 1.926(4) . ?
W1 O2 2.322(5) . ?
W2 O11 1.713(5) . ?
W2 O10 1.903(4) . ?
W2 O12 1.909(4) . ?
W2 O5 1.910(4) . ?
W2 O13 1.915(4) . ?
W2 O4 2.364(5) . ?
W3 O16 1.697(4) . ?
W3 O14 1.890(4) . ?
W3 O7 1.914(5) . ?
W3 O15 1.915(5) . ?
W3 O17 1.931(4) . ?
W3 O2 2.351(4) . ?
W4 O20 1.704(4) . ?
W4 O18 1.904(5) . ?
W4 O19 1.909(4) . ?
W4 O12 1.917(5) . ?
W4 O14 1.922(4) . ?
W4 O4 2.339(4) . ?
W5 O23 1.702(5) . ?
W5 O10 1.901(4) . ?
W5 O22 1.910(4) . ?
W5 O9 1.925(4) . ?
W5 O21 1.935(5) . ?
W5 O1 2.347(4) . ?
W6 O26 1.712(4) . ?
W6 O25 1.907(5) . ?
W6 O17 1.906(4) . ?
W6 O24 1.909(4) . ?
W6 O8 1.918(5) . ?
W6 O2 2.361(4) . ?
W7 O29 1.705(4) . ?
W7 O28 1.886(4) . ?
W7 O27 1.912(5) . ?
W7 O13 1.912(5) . ?
W7 O19 1.922(4) . ?
W7 O4 2.323(4) . ?
W8 O30 1.706(5) . ?
W8 O33 1.898(4) . ?
W8 O25 1.905(4) . ?
W8 O32 1.918(4) . ?
W8 O31 1.930(4) . ?
W8 O3 2.332(5) . ?
W9 O35 1.704(4) . ?
W9 O15 1.902(5) . ?
W9 O31 1.909(5) . ?
W9 O18 1.920(5) . ?
W9 O34 1.931(4) . ?
W9 O3 2.364(4) . ?
W10 O36 1.710(4) . ?
W10 O37 1.896(5) . ?
W10 O38 1.904(5) . ?
W10 O22 1.919(5) . ?
W10 O28 1.933(4) . ?
W10 O1 2.340(4) . ?
W11 O39 1.707(5) . ?
W11 O21 1.904(5) . ?
W11 O24 1.915(4) . ?
W11 O33 1.916(5) . ?
W11 O38 1.936(4) . ?
W11 O1 2.343(4) . ?
W12 O40 1.697(5) . ?
W12 O27 1.898(5) . ?
W12 O34 1.913(4) . ?
W12 O37 1.917(4) . ?
W12 O32 1.921(5) . ?
W12 O3 2.350(4) . ?
Tm1 O42 2.273(5) . ?
Tm1 O41 2.283(5) . ?
Tm1 O59 2.294(4) . ?
Tm1 O43 2.318(5) . ?
Tm1 O56 2.320(5) . ?
Tm1 O51 2.349(5) . ?
Tm1 O55 2.393(5) . ?
Tm1 O52 2.402(5) . ?
Tm1 C15 2.692(7) . ?
Tm1 C1 2.745(7) . ?
O41 H41C 0.8500 . ?
O41 H41B 0.8501 . ?
O42 H42B 0.8499 . ?
O42 H42C 0.8499 . ?
O43 H43A 0.8499 . ?
O43 H43B 0.8500 . ?
O51 C1 1.285(9) . ?
O52 C1 1.256(8) . ?
O53 C8 1.214(8) . ?
O54 C9 1.222(9) . ?
O55 C15 1.264(9) . ?
O56 C15 1.262(9) . ?
O57 C22 1.216(7) . ?
O58 C23 1.204(8) . ?
O59 C29 1.286(8) . ?
O60 C29 1.241(9) . ?
O61 C36 1.211(8) . ?
O62 C37 1.211(8) . ?
N1 C8 1.399(9) . ?
N1 C9 1.405(9) . ?
N1 C6 1.434(9) . ?
N2 C23 1.412(8) . ?
N2 C22 1.409(9) . ?
N2 C20 1.423(9) . ?
N3 C36 1.389(9) . ?
N3 C37 1.403(8) . ?
N3 C34 1.448(9) . ?
C1 C2 1.482(9) . ?
C2 C3 1.382(10) . ?
C2 C7 1.393(10) . ?
C3 C4 1.373(10) . ?
C3 H3A 0.9300 . ?
C4 C5 1.365(11) . ?
C4 H4A 0.9300 . ?
C5 C6 1.381(10) . ?
C5 H5A 0.9300 . ?
C6 C7 1.390(9) . ?
C7 H7A 0.9300 . ?
C8 C12 1.471(10) . ?
C9 C10 1.471(10) . ?
C10 C14 1.374(10) 2_666 ?
C10 C11 1.405(10) . ?
C11 C12 1.408(9) . ?
C11 C11 1.426(14) 2_666 ?
C12 C13 1.369(10) . ?
C13 C14 1.398(10) . ?
C13 H13A 0.9300 . ?
C14 H14A 0.9300 . ?
C15 C16 1.489(10) . ?
C16 C17 1.374(10) . ?
C16 C21 1.386(10) . ?
C17 C18 1.383(10) . ?
C17 H17A 0.9300 . ?
C18 C19 1.398(10) . ?
C18 H18A 0.9300 . ?
C19 C20 1.394(10) . ?
C19 H19A 0.9300 . ?
C20 C21 1.388(10) . ?
C21 H21A 0.9300 . ?
C22 C26 1.471(10) . ?
C23 C24 1.483(10) . ?
C24 C28 1.357(9) 2_657 ?
C24 C25 1.400(9) . ?
C25 C25 1.413(14) 2_657 ?
C25 C26 1.416(9) . ?
C26 C27 1.383(9) . ?
C27 C28 1.406(10) . ?
C27 H27A 0.9300 . ?
C28 H28A 0.9300 . ?
C29 C30 1.494(11) . ?
C30 C31 1.386(10) . ?
C30 C35 1.400(10) . ?
C31 C32 1.389(10) . ?
C31 H31A 0.9300 . ?
C32 C33 1.396(10) . ?
C32 H32A 0.9300 . ?
C33 C34 1.384(10) . ?
C33 H33A 0.9300 . ?
C34 C35 1.372(10) . ?
C35 H35A 0.9300 . ?
C36 C40 1.491(9) . ?
C37 C38 1.486(9) . ?
C38 C42 1.374(9) 2_758 ?
C38 C39 1.400(9) . ?
C39 C40 1.411(9) . ?
C39 C39 1.411(12) 2_758 ?
C40 C41 1.362(10) . ?
C41 C42 1.403(9) . ?
C41 H41A 0.9300 . ?
C42 H42A 0.9300 . ?
N4 C53 1.480(9) . ?
N4 C51 1.489(8) . ?
N4 C52 1.501(9) . ?
N4 C54 1.503(8) . ?
C51 H51A 0.9600 . ?
C51 H51B 0.9600 . ?
C51 H51C 0.9600 . ?
C52 H52A 0.9600 . ?
C52 H52B 0.9600 . ?
C52 H52C 0.9600 . ?
C53 H53A 0.9600 . ?
C53 H53B 0.9600 . ?
C53 H53C 0.9600 . ?
C54 H54A 0.9600 . ?
C54 H54B 0.9600 . ?
C54 H54C 0.9600 . ?
N5 C58 1.465(12) . ?
N5 C56 1.471(13) . ?
N5 C57 1.485(11) . ?
N5 C55 1.528(14) . ?
C55 H55A 0.9600 . ?
C55 H55B 0.9600 . ?
C55 H55C 0.9600 . ?
C56 H56A 0.9600 . ?
C56 H56B 0.9600 . ?
C56 H56C 0.9600 . ?
C57 H57A 0.9600 . ?
C57 H57B 0.9600 . ?
C57 H57C 0.9600 . ?
C58 H58A 0.9600 . ?
C58 H58B 0.9600 . ?
C58 H58C 0.9600 . ?
N6 C62 1.488(9) . ?
N6 C59 1.487(10) . ?
N6 C61 1.494(8) . ?
N6 C60 1.503(9) . ?
C59 H59A 0.9600 . ?
C59 H59B 0.9600 . ?
C59 H59C 0.9600 . ?
C60 H60A 0.9600 . ?
C60 H60B 0.9600 . ?
C60 H60C 0.9600 . ?
C61 H61A 0.9600 . ?
C61 H61B 0.9600 . ?
C61 H61C 0.9600 . ?
C62 H62A 0.9600 . ?
C62 H62B 0.9600 . ?
C62 H62C 0.9600 . ?
N7 C64 1.474(11) . ?
N7 C63 1.488(10) . ?
N7 C65 1.490(10) . ?
N7 C66 1.514(9) . ?
C63 H63A 0.9600 . ?
C63 H63B 0.9600 . ?
C63 H63C 0.9600 . ?
C64 H64A 0.9600 . ?
C64 H64B 0.9600 . ?
C64 H64C 0.9600 . ?
C65 H65A 0.9600 . ?
C65 H65B 0.9600 . ?
C65 H65C 0.9600 . ?
C66 H66A 0.9600 . ?
C66 H66B 0.9600 . ?
C66 H66C 0.9600 . ?
N8 C71 1.322(10) . ?
N8 C72 1.446(10) . ?
N8 C73 1.460(9) . ?
O63 C71 1.248(9) . ?
C71 H71A 0.9300 . ?
C72 H72A 0.9600 . ?
C72 H72B 0.9600 . ?
C72 H72C 0.9600 . ?
C73 H73A 0.9600 . ?
C73 H73B 0.9600 . ?
C73 H73C 0.9600 . ?
N9 C74 1.298(11) . ?
N9 C75 1.427(10) . ?
N9 C76 1.459(10) . ?
O64 C74 1.235(9) . ?
C74 H74A 0.9300 . ?
C75 H75A 0.9600 . ?
C75 H75B 0.9600 . ?
C75 H75C 0.9600 . ?
C76 H76A 0.9600 . ?
C76 H76B 0.9600 . ?
C76 H76C 0.9600 . ?
N10 C77 1.318(9) . ?
N10 C79 1.463(11) . ?
N10 C78 1.477(11) . ?
O65 C77 1.239(9) . ?
C77 H77A 0.9300 . ?
C78 H78A 0.9600 . ?
C78 H78B 0.9600 . ?
C78 H78C 0.9600 . ?
C79 H79A 0.9600 . ?
C79 H79B 0.9600 . ?
C79 H79C 0.9600 . ?
O44 H44A 0.8501 . ?
O44 H44B 0.8501 . ?
O45 H45A 0.8499 . ?
O45 H45B 0.8500 . ?
O46 H46A 0.8499 . ?
O46 H46B 0.8501 . ?
O47 O48 1.45(2) . ?
